data_7114580
loop_
_publ_author_name
'Tongen Wang'
'Douglas W. Stephan'

_publ_section_title
;
 Phosphine catalyzed reduction of CO2 with boranes
;
_journal_name_full Chem.Commun.
_journal_page_first 7007
_journal_paper_doi 10.1039/C4CC02103G
_journal_volume 50
_journal_year 2014
_chemical_formula_sum 'C31 H38 B O3 P'
_chemical_formula_weight 500.39
_chemical_name_systematic
; 
 ? 
;
_space_group_IT_number 2
_symmetry_space_group_name_Hall '-P 1'
_symmetry_space_group_name_H-M 'P -1'
_atom_sites_solution_hydrogens geom
_atom_sites_solution_primary direct
_atom_sites_solution_secondary difmap
_audit_creation_method SHELXL-97
_cell_angle_alpha 69.226(4)
_cell_angle_beta 68.012(4)
_cell_angle_gamma 80.563(4)
_cell_formula_units_Z 2
_cell_length_a 11.0787(7)
_cell_length_b 11.8207(9)
_cell_length_c 12.1674(8)
_cell_measurement_temperature 150(2)
_cell_volume 1380.57(17)
_computing_structure_refinement 'SHELXL-97 (Sheldrick, 2008)'
_computing_structure_solution 'SHELXS-97 (Sheldrick, 2008)'
_diffrn_ambient_temperature 150(2)
_diffrn_measured_fraction_theta_full 0.981
_diffrn_measured_fraction_theta_max 0.981
_diffrn_radiation_monochromator graphite
_diffrn_radiation_source 'fine-focus sealed tube'
_diffrn_radiation_type MoK\a
_diffrn_radiation_wavelength 0.71073
_diffrn_reflns_av_R_equivalents 0.0305
_diffrn_reflns_av_sigmaI/netI 0.0340
_diffrn_reflns_limit_h_max 14
_diffrn_reflns_limit_h_min -14
_diffrn_reflns_limit_k_max 15
_diffrn_reflns_limit_k_min -15
_diffrn_reflns_limit_l_max 15
_diffrn_reflns_limit_l_min -15
_diffrn_reflns_number 23342
_diffrn_reflns_theta_full 27.78
_diffrn_reflns_theta_max 27.78
_diffrn_reflns_theta_min 1.84
_exptl_absorpt_coefficient_mu 0.130
_exptl_absorpt_correction_T_max 0.9746
_exptl_absorpt_correction_T_min 0.9381
_exptl_crystal_colour colorless
_exptl_crystal_density_diffrn 1.204
_exptl_crystal_density_method 'not measured'
_exptl_crystal_F_000 536
_exptl_crystal_size_max 0.50
_exptl_crystal_size_mid 0.20
_exptl_crystal_size_min 0.20
_refine_diff_density_max 0.353
_refine_diff_density_min -0.240
_refine_diff_density_rms 0.047
_refine_ls_extinction_method none
_refine_ls_goodness_of_fit_ref 1.047
_refine_ls_hydrogen_treatment mixed
_refine_ls_matrix_type full
_refine_ls_number_parameters 328
_refine_ls_number_reflns 6396
_refine_ls_number_restraints 0
_refine_ls_restrained_S_all 1.047
_refine_ls_R_factor_all 0.0548
_refine_ls_R_factor_gt 0.0404
_refine_ls_shift/su_max 0.005
_refine_ls_shift/su_mean 0.000
_refine_ls_structure_factor_coef Fsqd
_refine_ls_weighting_details 'calc w=1/[\s^2^(Fo^2^)+(0.1000P)^2^+0.0000P] where P=(Fo^2^+2Fc^2^)/3'
_refine_ls_weighting_scheme calc
_refine_ls_wR_factor_gt 0.1321
_refine_ls_wR_factor_ref 0.1455
_reflns_number_gt 5136
_reflns_number_total 6396
_reflns_threshold_expression >2sigma(I)
_cod_data_source_file c4cc02103g2.cif
_cod_data_source_block tw021_0m
_cod_original_cell_volume 1380.57(16)
_cod_original_sg_symbol_H-M P-1
_cod_database_code 7114580

loop_
_symmetry_equiv_pos_as_xyz
'x, y, z'
'-x, -y, -z'

loop_
_atom_site_label
_atom_site_type_symbol
_atom_site_fract_x
_atom_site_fract_y
_atom_site_fract_z
_atom_site_U_iso_or_equiv
_atom_site_adp_type
_atom_site_occupancy
_atom_site_symmetry_multiplicity
_atom_site_calc_flag
_atom_site_refinement_flags
P1 P 0.77431(3) 0.59522(3) 0.68717(3) 0.01862(12) Uani 1 1 d .
O1 O 0.56007(9) 0.71779(9) 0.76490(9) 0.0206(2) Uani 1 1 d .
O2 O 0.36660(9) 0.62969(9) 0.94106(9) 0.0228(2) Uani 1 1 d .
O3 O 0.28111(11) 0.47664(11) 0.93268(11) 0.0345(3) Uani 1 1 d .
C1 C 1.16563(18) 0.24355(17) 0.89465(19) 0.0410(5) Uani 1 1 d .
H20 H 1.1180 0.1817 0.9716 0.061 Uiso 1 1 calc R
H21 H 1.2194 0.2874 0.9133 0.061 Uiso 1 1 calc R
H1 H 1.2216 0.2047 0.8330 0.061 Uiso 1 1 calc R
C2 C 1.06968(14) 0.33148(14) 0.84219(14) 0.0258(3) Uani 1 1 d .
C3 C 1.03942(15) 0.44410(15) 0.86072(15) 0.0274(3) Uani 1 1 d .
H24 H 1.0802 0.4661 0.9060 0.033 Uiso 1 1 calc R
C4 C 0.95054(14) 0.52451(14) 0.81390(14) 0.0257(3) Uani 1 1 d .
H25 H 0.9307 0.6009 0.8273 0.031 Uiso 1 1 calc R
C5 C 0.89031(13) 0.49284(13) 0.74708(13) 0.0197(3) Uani 1 1 d .
C6 C 0.65065(13) 0.63952(14) 0.81377(13) 0.0208(3) Uani 1 1 d .
H18 H 0.6070 0.5672 0.8814 0.025 Uiso 1 1 calc R
H19 H 0.6906 0.6811 0.8488 0.025 Uiso 1 1 calc R
C7 C 0.35850(14) 0.85792(13) 0.79240(13) 0.0219(3) Uani 1 1 d .
H11 H 0.3368 0.8308 0.7331 0.026 Uiso 1 1 calc R
C8 C 0.44418(15) 0.96939(14) 0.71627(14) 0.0270(3) Uani 1 1 d .
H13 H 0.3901 1.0381 0.6819 0.032 Uiso 1 1 calc R
H12 H 0.5143 0.9514 0.6446 0.032 Uiso 1 1 calc R
C9 C 0.50735(16) 1.00953(14) 0.78973(15) 0.0282(3) Uani 1 1 d .
H2 H 0.5794 1.0634 0.7290 0.034 Uiso 1 1 calc R
H14 H 0.4417 1.0575 0.8382 0.034 Uiso 1 1 calc R
C10 C 1.04470(19) 1.05096(17) 0.28673(16) 0.0407(5) Uani 1 1 d .
H38 H 1.0877 1.0871 0.3230 0.061 Uiso 1 1 calc R
H3 H 0.9799 1.1091 0.2586 0.061 Uiso 1 1 calc R
H37 H 1.1098 1.0301 0.2153 0.061 Uiso 1 1 calc R
C11 C 0.97831(16) 0.93825(15) 0.38401(14) 0.0285(4) Uani 1 1 d .
C12 C 1.05034(15) 0.83854(16) 0.43349(15) 0.0299(4) Uani 1 1 d .
H36 H 1.1425 0.8419 0.4048 0.036 Uiso 1 1 calc R
C13 C 0.99059(14) 0.73446(15) 0.52364(14) 0.0259(3) Uani 1 1 d .
H35 H 1.0418 0.6679 0.5566 0.031 Uiso 1 1 calc R
C14 C 0.85497(14) 0.72716(13) 0.56628(13) 0.0206(3) Uani 1 1 d .
C15 C 0.32328(15) 0.57828(15) 0.88783(15) 0.0276(3) Uani 1 1 d .
H4 H 0.3239 0.6233 0.8056 0.033 Uiso 1 1 calc R
C16 C 0.47299(13) 0.79597(13) 0.95716(13) 0.0188(3) Uani 1 1 d .
H17 H 0.5226 0.7296 1.0024 0.023 Uiso 1 1 calc R
C17 C 0.56131(15) 0.90545(14) 0.88026(14) 0.0249(3) Uani 1 1 d .
H15 H 0.5761 0.9376 0.9389 0.030 Uiso 1 1 calc R
H16 H 0.6468 0.8771 0.8313 0.030 Uiso 1 1 calc R
C18 C 0.23043(14) 0.88302(14) 0.89044(14) 0.0266(3) Uani 1 1 d .
H9 H 0.1752 0.8120 0.9258 0.032 Uiso 1 1 calc R
H10 H 0.1835 0.9530 0.8479 0.032 Uiso 1 1 calc R
C19 C 0.24746(15) 0.90960(15) 0.99886(14) 0.0272(3) Uani 1 1 d .
H8 H 0.2782 0.9929 0.9682 0.033 Uiso 1 1 calc R
H7 H 0.1616 0.9061 1.0659 0.033 Uiso 1 1 calc R
C20 C 0.34368(14) 0.82134(14) 1.05459(13) 0.0236(3) Uani 1 1 d .
H6 H 0.3007 0.7436 1.1074 0.028 Uiso 1 1 calc R
H5 H 0.3638 0.8545 1.1097 0.028 Uiso 1 1 calc R
C21 C 1.00886(14) 0.30065(14) 0.77605(14) 0.0251(3) Uani 1 1 d .
H23 H 1.0286 0.2241 0.7631 0.030 Uiso 1 1 calc R
C22 C 0.91990(13) 0.37988(14) 0.72873(13) 0.0219(3) Uani 1 1 d .
H22 H 0.8790 0.3574 0.6838 0.026 Uiso 1 1 calc R
C23 C 0.70022(13) 0.51719(13) 0.62813(13) 0.0193(3) Uani 1 1 d .
C24 C 0.60092(14) 0.43776(14) 0.71178(13) 0.0229(3) Uani 1 1 d .
H32 H 0.5667 0.4325 0.7976 0.027 Uiso 1 1 calc R
C25 C 0.55257(15) 0.36694(14) 0.66988(14) 0.0260(3) Uani 1 1 d .
H31 H 0.4855 0.3128 0.7279 0.031 Uiso 1 1 calc R
C26 C 0.59965(15) 0.37277(14) 0.54457(14) 0.0243(3) Uani 1 1 d .
C27 C 0.69696(14) 0.45436(15) 0.46092(14) 0.0261(3) Uani 1 1 d .
H27 H 0.7295 0.4610 0.3748 0.031 Uiso 1 1 calc R
C28 C 0.74681(14) 0.52591(14) 0.50183(13) 0.0243(3) Uani 1 1 d .
H26 H 0.8129 0.5810 0.4437 0.029 Uiso 1 1 calc R
C29 C 0.54908(18) 0.29249(16) 0.50036(16) 0.0349(4) Uani 1 1 d .
H28 H 0.6136 0.2272 0.4854 0.052 Uiso 1 1 calc R
H29 H 0.5332 0.3403 0.4225 0.052 Uiso 1 1 calc R
H30 H 0.4675 0.2577 0.5644 0.052 Uiso 1 1 calc R
C30 C 0.78163(15) 0.82628(15) 0.51645(14) 0.0264(3) Uani 1 1 d .
H34 H 0.6896 0.8228 0.5441 0.032 Uiso 1 1 calc R
C31 C 0.84329(16) 0.92983(15) 0.42661(14) 0.0292(4) Uani 1 1 d .
H33 H 0.7924 0.9966 0.3933 0.035 Uiso 1 1 calc R
B1 B 0.44172(15) 0.74982(15) 0.86176(15) 0.0184(3) Uani 1 1 d .

loop_
_atom_site_aniso_label
_atom_site_aniso_U_11
_atom_site_aniso_U_22
_atom_site_aniso_U_33
_atom_site_aniso_U_23
_atom_site_aniso_U_13
_atom_site_aniso_U_12
P1 0.0175(2) 0.0182(2) 0.0196(2) -0.00600(15) -0.00665(14) 0.00149(14)
O1 0.0190(5) 0.0210(5) 0.0192(5) -0.0053(4) -0.0073(4) 0.0057(4)
O2 0.0252(5) 0.0188(6) 0.0221(5) -0.0034(4) -0.0084(4) -0.0012(4)
O3 0.0366(6) 0.0283(7) 0.0437(7) -0.0070(5) -0.0211(6) -0.0072(5)
C1 0.0378(10) 0.0317(10) 0.0535(11) -0.0081(9) -0.0249(9) 0.0080(8)
C2 0.0200(7) 0.0239(8) 0.0260(7) -0.0023(6) -0.0062(6) 0.0017(6)
C3 0.0252(8) 0.0309(9) 0.0299(8) -0.0106(7) -0.0141(6) 0.0022(6)
C4 0.0256(8) 0.0243(8) 0.0322(8) -0.0134(7) -0.0139(6) 0.0049(6)
C5 0.0162(6) 0.0207(8) 0.0197(7) -0.0059(6) -0.0052(5) 0.0026(5)
C6 0.0193(7) 0.0225(8) 0.0192(6) -0.0068(6) -0.0078(5) 0.0057(6)
C7 0.0225(7) 0.0196(8) 0.0231(7) -0.0052(6) -0.0099(6) 0.0015(6)
C8 0.0289(8) 0.0198(8) 0.0267(8) -0.0003(6) -0.0109(6) 0.0008(6)
C9 0.0308(8) 0.0192(8) 0.0301(8) -0.0010(6) -0.0102(7) -0.0055(6)
C10 0.0524(11) 0.0336(10) 0.0303(9) -0.0044(8) -0.0062(8) -0.0187(9)
C11 0.0380(9) 0.0265(9) 0.0217(7) -0.0088(6) -0.0061(6) -0.0105(7)
C12 0.0242(8) 0.0348(10) 0.0314(8) -0.0131(7) -0.0052(6) -0.0079(7)
C13 0.0229(7) 0.0262(8) 0.0289(8) -0.0098(7) -0.0086(6) -0.0005(6)
C14 0.0218(7) 0.0200(8) 0.0212(7) -0.0081(6) -0.0070(5) -0.0017(6)
C15 0.0269(8) 0.0256(9) 0.0283(8) -0.0027(7) -0.0123(6) -0.0027(6)
C16 0.0199(7) 0.0163(7) 0.0185(6) -0.0039(5) -0.0067(5) 0.0003(5)
C17 0.0254(7) 0.0223(8) 0.0277(7) -0.0075(6) -0.0100(6) -0.0017(6)
C18 0.0216(7) 0.0237(8) 0.0322(8) -0.0072(7) -0.0113(6) 0.0059(6)
C19 0.0244(7) 0.0239(8) 0.0285(8) -0.0093(7) -0.0052(6) 0.0045(6)
C20 0.0270(8) 0.0206(8) 0.0210(7) -0.0065(6) -0.0066(6) 0.0006(6)
C21 0.0227(7) 0.0188(8) 0.0297(8) -0.0073(6) -0.0054(6) 0.0006(6)
C22 0.0182(7) 0.0217(8) 0.0229(7) -0.0072(6) -0.0040(5) -0.0007(6)
C23 0.0176(7) 0.0183(7) 0.0201(7) -0.0040(6) -0.0075(5) 0.0019(5)
C24 0.0230(7) 0.0220(8) 0.0186(7) -0.0016(6) -0.0062(6) -0.0012(6)
C25 0.0251(7) 0.0219(8) 0.0266(7) 0.0001(6) -0.0094(6) -0.0059(6)
C26 0.0263(8) 0.0197(8) 0.0298(8) -0.0056(6) -0.0164(6) 0.0024(6)
C27 0.0268(8) 0.0299(9) 0.0222(7) -0.0095(6) -0.0080(6) -0.0011(6)
C28 0.0198(7) 0.0290(9) 0.0200(7) -0.0054(6) -0.0031(6) -0.0046(6)
C29 0.0471(10) 0.0286(9) 0.0384(9) -0.0079(8) -0.0262(8) -0.0043(8)
C30 0.0252(8) 0.0254(8) 0.0256(7) -0.0051(6) -0.0082(6) -0.0006(6)
C31 0.0352(9) 0.0238(8) 0.0254(7) -0.0049(6) -0.0102(7) -0.0001(7)
B1 0.0179(7) 0.0156(8) 0.0199(7) -0.0047(6) -0.0059(6) 0.0003(6)

loop_
_atom_type_symbol
_atom_type_description
_atom_type_scat_dispersion_real
_atom_type_scat_dispersion_imag
_atom_type_scat_source
C C 0.0033 0.0016 'International Tables Vol C Tables 4.2.6.8 and 6.1.1.4'
H H 0.0000 0.0000 'International Tables Vol C Tables 4.2.6.8 and 6.1.1.4'
O O 0.0106 0.0060 'International Tables Vol C Tables 4.2.6.8 and 6.1.1.4'
B B 0.0013 0.0007 'International Tables Vol C Tables 4.2.6.8 and 6.1.1.4'
P P 0.1023 0.0942 'International Tables Vol C Tables 4.2.6.8 and 6.1.1.4'

loop_
_geom_angle_atom_site_label_1
_geom_angle_atom_site_label_2
_geom_angle_atom_site_label_3
_geom_angle
C23 P1 C5 108.05(7)
C23 P1 C14 111.21(7)
C5 P1 C14 109.73(7)
C23 P1 C6 109.29(7)
C5 P1 C6 108.83(6)
C14 P1 C6 109.68(7)
C6 O1 B1 114.13(10)
C15 O2 B1 119.33(11)
C2 C1 H20 109.5
C2 C1 H21 109.5
H20 C1 H21 109.5
C2 C1 H1 109.5
H20 C1 H1 109.5
H21 C1 H1 109.5
C21 C2 C3 118.78(14)
C21 C2 C1 120.48(15)
C3 C2 C1 120.73(15)
C4 C3 C2 120.94(15)
C4 C3 H24 119.5
C2 C3 H24 119.5
C3 C4 C5 119.84(14)
C3 C4 H25 120.1
C5 C4 H25 120.1
C4 C5 C22 119.44(13)
C4 C5 P1 120.35(11)
C22 C5 P1 120.21(11)
O1 C6 P1 107.65(9)
O1 C6 H18 110.2
P1 C6 H18 110.2
O1 C6 H19 110.2
P1 C6 H19 110.2
H18 C6 H19 108.5
C18 C7 C8 113.44(12)
C18 C7 B1 109.35(11)
C8 C7 B1 108.55(12)
C18 C7 H11 108.5
C8 C7 H11 108.5
B1 C7 H11 108.5
C7 C8 C9 115.40(12)
C7 C8 H13 108.4
C9 C8 H13 108.4
C7 C8 H12 108.4
C9 C8 H12 108.4
H13 C8 H12 107.5
C17 C9 C8 115.03(13)
C17 C9 H2 108.5
C8 C9 H2 108.5
C17 C9 H14 108.5
C8 C9 H14 108.5
H2 C9 H14 107.5
C11 C10 H38 109.5
C11 C10 H3 109.5
H38 C10 H3 109.5
C11 C10 H37 109.5
H38 C10 H37 109.5
H3 C10 H37 109.5
C12 C11 C31 117.89(14)
C12 C11 C10 120.78(15)
C31 C11 C10 121.33(16)
C13 C12 C11 121.45(15)
C13 C12 H36 119.3
C11 C12 H36 119.3
C12 C13 C14 120.21(14)
C12 C13 H35 119.9
C14 C13 H35 119.9
C30 C14 C13 118.88(14)
C30 C14 P1 119.92(11)
C13 C14 P1 121.16(11)
O3 C15 O2 126.05(15)
O3 C15 H4 117.0
O2 C15 H4 117.0
C17 C16 C20 114.77(12)
C17 C16 B1 108.25(11)
C20 C16 B1 109.21(12)
C17 C16 H17 108.1
C20 C16 H17 108.1
B1 C16 H17 108.1
C9 C17 C16 114.90(12)
C9 C17 H15 108.5
C16 C17 H15 108.5
C9 C17 H16 108.5
C16 C17 H16 108.5
H15 C17 H16 107.5
C7 C18 C19 114.68(12)
C7 C18 H9 108.6
C19 C18 H9 108.6
C7 C18 H10 108.6
C19 C18 H10 108.6
H9 C18 H10 107.6
C20 C19 C18 113.73(12)
C20 C19 H8 108.8
C18 C19 H8 108.8
C20 C19 H7 108.8
C18 C19 H7 108.8
H8 C19 H7 107.7
C19 C20 C16 114.81(12)
C19 C20 H6 108.6
C16 C20 H6 108.6
C19 C20 H5 108.6
C16 C20 H5 108.6
H6 C20 H5 107.5
C22 C21 C2 120.99(14)
C22 C21 H23 119.5
C2 C21 H23 119.5
C21 C22 C5 120.01(14)
C21 C22 H22 120.0
C5 C22 H22 120.0
C28 C23 C24 119.09(14)
C28 C23 P1 121.45(11)
C24 C23 P1 119.23(11)
C25 C24 C23 120.01(13)
C25 C24 H32 120.0
C23 C24 H32 120.0
C24 C25 C26 121.66(14)
C24 C25 H31 119.2
C26 C25 H31 119.2
C25 C26 C27 118.02(14)
C25 C26 C29 121.29(14)
C27 C26 C29 120.69(14)
C28 C27 C26 120.94(14)
C28 C27 H27 119.5
C26 C27 H27 119.5
C27 C28 C23 120.25(14)
C27 C28 H26 119.9
C23 C28 H26 119.9
C26 C29 H28 109.5
C26 C29 H29 109.5
H28 C29 H29 109.5
C26 C29 H30 109.5
H28 C29 H30 109.5
H29 C29 H30 109.5
C31 C30 C14 120.01(14)
C31 C30 H34 120.0
C14 C30 H34 120.0
C30 C31 C11 121.55(15)
C30 C31 H33 119.2
C11 C31 H33 119.2
O1 B1 O2 105.80(11)
O1 B1 C16 114.32(12)
O2 B1 C16 106.93(11)
O1 B1 C7 109.08(11)
O2 B1 C7 113.91(11)
C16 B1 C7 106.97(12)

loop_
_geom_bond_atom_site_label_1
_geom_bond_atom_site_label_2
_geom_bond_distance
P1 C23 1.7889(15)
P1 C5 1.7925(14)
P1 C14 1.8000(15)
P1 C6 1.8113(14)
O1 C6 1.4031(16)
O1 B1 1.4993(17)
O2 C15 1.2755(18)
O2 B1 1.5666(18)
O3 C15 1.2197(19)
C1 C2 1.514(2)
C1 H20 0.9800
C1 H21 0.9800
C1 H1 0.9800
C2 C21 1.389(2)
C2 C3 1.395(2)
C3 C4 1.388(2)
C3 H24 0.9500
C4 C5 1.397(2)
C4 H25 0.9500
C5 C22 1.398(2)
C6 H18 0.9900
C6 H19 0.9900
C7 C18 1.539(2)
C7 C8 1.543(2)
C7 B1 1.621(2)
C7 H11 1.0000
C8 C9 1.547(2)
C8 H13 0.9900
C8 H12 0.9900
C9 C17 1.541(2)
C9 H2 0.9900
C9 H14 0.9900
C10 C11 1.506(2)
C10 H38 0.9800
C10 H3 0.9800
C10 H37 0.9800
C11 C12 1.392(2)
C11 C31 1.396(2)
C12 C13 1.386(2)
C12 H36 0.9500
C13 C14 1.400(2)
C13 H35 0.9500
C14 C30 1.398(2)
C15 H4 0.9500
C16 C17 1.542(2)
C16 C20 1.5450(19)
C16 B1 1.606(2)
C16 H17 1.0000
C17 H15 0.9900
C17 H16 0.9900
C18 C19 1.541(2)
C18 H9 0.9900
C18 H10 0.9900
C19 C20 1.536(2)
C19 H8 0.9900
C19 H7 0.9900
C20 H6 0.9900
C20 H5 0.9900
C21 C22 1.386(2)
C21 H23 0.9500
C22 H22 0.9500
C23 C28 1.396(2)
C23 C24 1.396(2)
C24 C25 1.379(2)
C24 H32 0.9500
C25 C26 1.394(2)
C25 H31 0.9500
C26 C27 1.397(2)
C26 C29 1.505(2)
C27 C28 1.388(2)
C27 H27 0.9500
C28 H26 0.9500
C29 H28 0.9800
C29 H29 0.9800
C29 H30 0.9800
C30 C31 1.388(2)
C30 H34 0.9500
C31 H33 0.9500

loop_
_geom_torsion_atom_site_label_1
_geom_torsion_atom_site_label_2
_geom_torsion_atom_site_label_3
_geom_torsion_atom_site_label_4
_geom_torsion
C21 C2 C3 C4 -0.2(2)
C1 C2 C3 C4 -179.34(15)
C2 C3 C4 C5 -0.1(2)
C3 C4 C5 C22 0.3(2)
C3 C4 C5 P1 179.48(11)
C23 P1 C5 C4 -171.58(11)
C14 P1 C5 C4 67.02(13)
C6 P1 C5 C4 -53.01(14)
C23 P1 C5 C22 7.55(13)
C14 P1 C5 C22 -113.86(12)
C6 P1 C5 C22 126.12(12)
B1 O1 C6 P1 172.35(10)
C23 P1 C6 O1 -61.20(11)
C5 P1 C6 O1 -178.99(9)
C14 P1 C6 O1 60.96(11)
C18 C7 C8 C9 69.95(16)
B1 C7 C8 C9 -51.82(17)
C7 C8 C9 C17 41.19(18)
C31 C11 C12 C13 -1.0(2)
C10 C11 C12 C13 179.59(15)
C11 C12 C13 C14 0.6(2)
C12 C13 C14 C30 0.0(2)
C12 C13 C14 P1 -177.80(12)
C23 P1 C14 C30 68.42(13)
C5 P1 C14 C30 -172.09(12)
C6 P1 C14 C30 -52.59(14)
C23 P1 C14 C13 -113.82(13)
C5 P1 C14 C13 5.67(14)
C6 P1 C14 C13 125.17(12)
B1 O2 C15 O3 168.23(14)
C8 C9 C17 C16 -42.43(18)
C20 C16 C17 C9 -67.62(16)
B1 C16 C17 C9 54.63(16)
C8 C7 C18 C19 -67.06(16)
B1 C7 C18 C19 54.26(17)
C7 C18 C19 C20 -45.86(18)
C18 C19 C20 C16 46.03(19)
C17 C16 C20 C19 66.87(17)
B1 C16 C20 C19 -54.86(17)
C3 C2 C21 C22 0.2(2)
C1 C2 C21 C22 179.33(15)
C2 C21 C22 C5 0.1(2)
C4 C5 C22 C21 -0.4(2)
P1 C5 C22 C21 -179.49(11)
C5 P1 C23 C28 -94.80(13)
C14 P1 C23 C28 25.68(14)
C6 P1 C23 C28 146.92(12)
C5 P1 C23 C24 79.64(12)
C14 P1 C23 C24 -159.88(11)
C6 P1 C23 C24 -38.64(13)
C28 C23 C24 C25 1.7(2)
P1 C23 C24 C25 -172.88(11)
C23 C24 C25 C26 -0.5(2)
C24 C25 C26 C27 -0.9(2)
C24 C25 C26 C29 178.17(14)
C25 C26 C27 C28 1.1(2)
C29 C26 C27 C28 -177.98(14)
C26 C27 C28 C23 0.1(2)
C24 C23 C28 C27 -1.5(2)
P1 C23 C28 C27 172.95(11)
C13 C14 C30 C31 -0.2(2)
P1 C14 C30 C31 177.57(12)
C14 C30 C31 C11 -0.1(2)
C12 C11 C31 C30 0.7(2)
C10 C11 C31 C30 -179.85(15)
C6 O1 B1 O2 -67.10(14)
C6 O1 B1 C16 50.28(16)
C6 O1 B1 C7 169.97(12)
C15 O2 B1 O1 -62.01(15)
C15 O2 B1 C16 175.75(12)
C15 O2 B1 C7 57.80(16)
C17 C16 B1 O1 56.48(15)
C20 C16 B1 O1 -177.93(11)
C17 C16 B1 O2 173.21(10)
C20 C16 B1 O2 -61.20(14)
C17 C16 B1 C7 -64.39(14)
C20 C16 B1 C7 61.20(14)
C18 C7 B1 O1 174.68(12)
C8 C7 B1 O1 -61.08(15)
C18 C7 B1 O2 56.74(16)
C8 C7 B1 O2 -179.02(11)
C18 C7 B1 C16 -61.18(15)
C8 C7 B1 C16 63.05(14)
